data_4078913
loop_
_publ_author_name
'Bhargava, Suresh K.'
'Priv\'er, Steven H.'
'Willis, Anthony C.'
'Bennett, Martin A.'

_publ_section_title
;
 Preparation, Structure, and Reactivity of Dipalladium(I) Complexes
 Containing the Carbanion 2-C6F4PPh2: Coexistence of Distinct,
 Noninterconverting Head-to-Head [Dipalladium(0/II)] and Head-to-Tail
 [Dipalladium(I)] Species
;
_journal_issue 15
_journal_name_full Organometallics
_journal_page_first 5561
_journal_paper_doi 10.1021/om300525p
_journal_volume 31
_journal_year 2012
_chemical_compound_source local
_chemical_formula_moiety 'C72 H50 F8 P4 Pd2'
_chemical_formula_sum 'C72 H50 F8 P4 Pd2'
_chemical_formula_weight 1403.87
_space_group_IT_number 14
_symmetry_cell_setting monoclinic
_symmetry_space_group_name_Hall '-P 2yn'
_symmetry_space_group_name_H-M 'P 1 21/n 1'
_atom_sites_solution_hydrogens geom
_atom_sites_solution_primary direct
_audit_creation_date 08-06-12
_audit_creation_method CRYSTALS_ver_12.85
_audit_update_record
;
2008-06-12 - Report on C72 H50 F8 P4 Pd2
              by   Anthony C. Willis
              for  Steven Priver and Martin Bennett

2008-06-12 - passes checkcif tests with minor warnings
;
_cell_angle_alpha 90
_cell_angle_beta 93.0380(6)
_cell_angle_gamma 90
_cell_formula_units_Z 4
_cell_length_a 12.9954(1)
_cell_length_b 22.8850(2)
_cell_length_c 20.2845(2)
_cell_measurement_reflns_used 104919
_cell_measurement_temperature 200
_cell_measurement_theta_max 27.5
_cell_measurement_theta_min 2.6
_cell_volume 6024.13(9)
_computing_cell_refinement 'DENZO/SCALEPACK (Otwinowski & Minor, 1997)'
_computing_data_collection 'COLLECT (Nonius, 1997-2001).'
_computing_data_reduction 'DENZO/SCALEPACK (Otwinowski & Minor, 1997)'
_computing_molecular_graphics
;
ORTEP-II (Johnson 1976) in teXsan (MSC, 1992-1997)
;
_computing_publication_material 'CRYSTALS (Betteridge et al., 2003)'
_computing_structure_refinement 'CRYSTALS (Betteridge et al., 2003)'
_computing_structure_solution 'SIR92 (Altomare et al., 1994)'
_diffrn_ambient_temperature 200
_diffrn_measured_fraction_theta_full 0.999
_diffrn_measured_fraction_theta_max 0.999
_diffrn_measurement_device 'Nonius KappaCCD'
_diffrn_measurement_device_type Area
_diffrn_measurement_method ' \f and \w scans with CCD '
_diffrn_radiation_monochromator graphite
_diffrn_radiation_type 'Mo K\a'
_diffrn_radiation_wavelength 0.71073
_diffrn_reflns_av_R_equivalents 0.060
_diffrn_reflns_limit_h_max 16
_diffrn_reflns_limit_h_min -16
_diffrn_reflns_limit_k_max 29
_diffrn_reflns_limit_k_min -29
_diffrn_reflns_limit_l_max 26
_diffrn_reflns_limit_l_min -26
_diffrn_reflns_number 123653
_diffrn_reflns_theta_full 27.478
_diffrn_reflns_theta_max 27.478
_diffrn_reflns_theta_min 2.610
_diffrn_standards_number 0
_exptl_absorpt_coefficient_mu 0.772
_exptl_absorpt_correction_T_max 0.963
_exptl_absorpt_correction_T_min 0.823
_exptl_absorpt_correction_type integration
_exptl_absorpt_process_details
;
via Gaussian method (Coppens, 1970) implemented in maXus (2000)
;
_exptl_crystal_colour brown
_exptl_crystal_density_diffrn 1.548
_exptl_crystal_density_method 'not measured'
_exptl_crystal_description needle
_exptl_crystal_F_000 2824
_exptl_crystal_size_max 0.40
_exptl_crystal_size_mid 0.09
_exptl_crystal_size_min 0.05
_refine_diff_density_max 0.71
_refine_diff_density_min -0.82
_refine_ls_extinction_method None
_refine_ls_goodness_of_fit_ref 0.9632
_refine_ls_hydrogen_treatment constr
_refine_ls_matrix_type full
_refine_ls_number_parameters 775
_refine_ls_number_reflns 13794
_refine_ls_number_restraints 0
_refine_ls_R_factor_all 0.0509
_refine_ls_R_factor_gt 0.0256
_refine_ls_shift/su_max 0.002611
_refine_ls_structure_factor_coef Fsqd
_refine_ls_weighting_details
;
  Method, part 1, Chebychev polynomial, (Watkin, 1994, Prince, 1982)
  [weight] = 1.0/[A~0~*T~0~(x)+A~1~*T~1~(x) ... +A~n-1~]*T~n-1~(x)]
  where A~i~ are the Chebychev coefficients listed below and x= Fcalc/Fmax
  Method = Robust Weighting (Prince, 1982)
  W = [weight] * [1-(deltaF/6*sigmaF)^2^]^2^
  A~i~ are:
  11.3 16.4 8.40 2.53
;
_refine_ls_weighting_scheme calc
_refine_ls_wR_factor_all 0.0754
_refine_ls_wR_factor_gt 0.0572
_refine_ls_wR_factor_ref 0.0754
_reflns_limit_h_max 16
_reflns_limit_h_min -16
_reflns_limit_k_max 29
_reflns_limit_k_min 0
_reflns_limit_l_max 26
_reflns_limit_l_min 0
_reflns_number_gt 9166
_reflns_number_total 13794
_reflns_threshold_expression I>2.0\s(I)
_oxford_diffrn_Wilson_B_factor 1.85
_oxford_diffrn_Wilson_scale 70.17
_oxford_refine_ls_r_factor_ref 0.0509
_oxford_refine_ls_scale 0.12611(2)
_oxford_reflns_number_all 13794
_oxford_reflns_threshold_expression_ref I>-10.0\s(I)
_oxford_structure_analysis_title '6061518 ben0802'
_cod_data_source_file om300525p_si_001.cif
_cod_data_source_block complex5
_cod_depositor_comments
;
The following automatic conversions were performed:

'_symmetry_cell_setting' value 'Monoclinic' changed to 'monoclinic'
according to /home/saulius/struct/CIF-dictionaries/cif_core.dic
dictionary named 'cif_core.dic' version 2.4.2 from 2011-04-26.

Automatic conversion script
Id: cif_fix_values 1891 2012-01-12 08:04:46Z andrius 
;
_cod_original_sg_symbol_H-M 'P 1 21/n 1 '
_cod_database_code 4078913

loop_
_symmetry_equiv_pos_as_xyz
x,y,z
-x,-y,-z
-x+1/2,y+1/2,-z+1/2
x+1/2,-y+1/2,z+1/2

loop_
_atom_site_label
_atom_site_type_symbol
_atom_site_fract_x
_atom_site_fract_y
_atom_site_fract_z
_atom_site_U_iso_or_equiv
_atom_site_occupancy
_atom_site_adp_type
Pd1 Pd 0.496538(15) 0.714469(9) 0.578994(10) 0.0218 1.0000 Uani
Pd2 Pd 0.454372(15) 0.616231(9) 0.633157(10) 0.0221 1.0000 Uani
P1 P 0.61386(5) 0.63435(3) 0.68642(3) 0.0247 1.0000 Uani
P2 P 0.32461(5) 0.73138(3) 0.59926(3) 0.0246 1.0000 Uani
P3 P 0.55533(6) 0.80703(3) 0.54599(4) 0.0279 1.0000 Uani
P4 P 0.39585(5) 0.53325(3) 0.69017(4) 0.0244 1.0000 Uani
F113 F 0.63188(15) 0.69738(9) 0.44888(9) 0.0434 1.0000 Uani
F114 F 0.82853(18) 0.66558(12) 0.44021(11) 0.0636 1.0000 Uani
F115 F 0.94171(16) 0.62898(14) 0.54927(13) 0.0786 1.0000 Uani
F116 F 0.85597(14) 0.62140(11) 0.66598(11) 0.0569 1.0000 Uani
F213 F 0.35681(16) 0.52023(8) 0.53116(10) 0.0450 1.0000 Uani
F214 F 0.18577(17) 0.51898(10) 0.45350(11) 0.0570 1.0000 Uani
F215 F 0.06259(14) 0.61457(11) 0.44202(10) 0.0514 1.0000 Uani
F216 F 0.10864(13) 0.71125(9) 0.51183(10) 0.0428 1.0000 Uani
C111 C 0.6922(2) 0.65115(13) 0.61758(14) 0.0267 1.0000 Uani
C112 C 0.6342(2) 0.67395(12) 0.56288(13) 0.0257 1.0000 Uani
C113 C 0.6825(2) 0.67587(14) 0.50401(15) 0.0333 1.0000 Uani
C114 C 0.7835(3) 0.65989(16) 0.49813(17) 0.0424 1.0000 Uani
C115 C 0.8414(3) 0.64199(18) 0.55349(19) 0.0483 1.0000 Uani
C116 C 0.7961(2) 0.63802(16) 0.61284(16) 0.0375 1.0000 Uani
C121 C 0.6330(2) 0.69451(14) 0.74497(14) 0.0319 1.0000 Uani
C122 C 0.5781(3) 0.69541(18) 0.80195(17) 0.0464 1.0000 Uani
C123 C 0.5909(4) 0.7414(2) 0.84636(19) 0.0649 1.0000 Uani
C124 C 0.6576(4) 0.7866(2) 0.8335(2) 0.0647 1.0000 Uani
C125 C 0.7113(3) 0.78641(18) 0.7773(2) 0.0556 1.0000 Uani
C126 C 0.6999(3) 0.74030(15) 0.73281(17) 0.0419 1.0000 Uani
C131 C 0.6847(2) 0.57352(14) 0.72704(16) 0.0333 1.0000 Uani
C132 C 0.6981(3) 0.52401(16) 0.6894(2) 0.0493 1.0000 Uani
C133 C 0.7533(4) 0.47672(19) 0.7156(3) 0.0714 1.0000 Uani
C134 C 0.7941(3) 0.4790(2) 0.7798(3) 0.0798 1.0000 Uani
C135 C 0.7806(3) 0.5276(2) 0.8177(3) 0.0684 1.0000 Uani
C136 C 0.7261(3) 0.57554(17) 0.79158(18) 0.0470 1.0000 Uani
C211 C 0.2666(2) 0.66876(13) 0.55596(13) 0.0258 1.0000 Uani
C212 C 0.3305(2) 0.61857(13) 0.56405(13) 0.0267 1.0000 Uani
C213 C 0.3003(2) 0.56988(14) 0.52861(15) 0.0325 1.0000 Uani
C214 C 0.2109(3) 0.56789(15) 0.48766(15) 0.0375 1.0000 Uani
C215 C 0.1484(2) 0.61583(16) 0.48256(15) 0.0372 1.0000 Uani
C216 C 0.1751(2) 0.66572(14) 0.51726(15) 0.0321 1.0000 Uani
C221 C 0.2727(2) 0.72679(13) 0.68082(14) 0.0309 1.0000 Uani
C222 C 0.3362(3) 0.73299(17) 0.73722(16) 0.0442 1.0000 Uani
C223 C 0.2936(4) 0.7340(2) 0.79886(18) 0.0663 1.0000 Uani
C224 C 0.1889(4) 0.7279(2) 0.8038(2) 0.0633 1.0000 Uani
C225 C 0.1258(3) 0.72090(18) 0.74788(19) 0.0509 1.0000 Uani
C226 C 0.1668(3) 0.72086(15) 0.68650(16) 0.0378 1.0000 Uani
C231 C 0.2589(2) 0.79855(13) 0.56923(14) 0.0293 1.0000 Uani
C232 C 0.2324(2) 0.84205(14) 0.61333(16) 0.0358 1.0000 Uani
C233 C 0.1897(3) 0.89449(16) 0.59110(18) 0.0445 1.0000 Uani
C234 C 0.1723(3) 0.90396(16) 0.52443(19) 0.0467 1.0000 Uani
C235 C 0.1973(3) 0.86141(17) 0.48016(17) 0.0468 1.0000 Uani
C236 C 0.2414(3) 0.80886(15) 0.50193(16) 0.0375 1.0000 Uani
C311 C 0.5242(2) 0.82923(14) 0.46096(14) 0.0324 1.0000 Uani
C312 C 0.4532(2) 0.79569(14) 0.42406(15) 0.0337 1.0000 Uani
C313 C 0.4198(3) 0.81238(17) 0.36038(17) 0.0426 1.0000 Uani
C314 C 0.4604(3) 0.86125(17) 0.33249(17) 0.0490 1.0000 Uani
C315 C 0.5344(4) 0.89340(17) 0.36726(19) 0.0573 1.0000 Uani
C316 C 0.5657(3) 0.87830(16) 0.43188(18) 0.0493 1.0000 Uani
C321 C 0.5005(2) 0.86364(13) 0.59683(16) 0.0333 1.0000 Uani
C322 C 0.4970(3) 0.85219(15) 0.66464(17) 0.0395 1.0000 Uani
C323 C 0.4564(3) 0.89257(17) 0.70675(18) 0.0496 1.0000 Uani
C324 C 0.4158(4) 0.94453(17) 0.6819(2) 0.0574 1.0000 Uani
C325 C 0.4163(4) 0.95543(17) 0.6153(2) 0.0604 1.0000 Uani
C326 C 0.4581(3) 0.91589(15) 0.57278(19) 0.0481 1.0000 Uani
C331 C 0.6945(2) 0.82196(14) 0.55573(16) 0.0353 1.0000 Uani
C332 C 0.7598(3) 0.80415(17) 0.50747(18) 0.0465 1.0000 Uani
C333 C 0.8661(3) 0.8100(2) 0.5169(2) 0.0622 1.0000 Uani
C334 C 0.9085(3) 0.8346(3) 0.5741(3) 0.0739 1.0000 Uani
C335 C 0.8451(4) 0.8534(3) 0.6214(2) 0.0749 1.0000 Uani
C336 C 0.7385(3) 0.84701(19) 0.61290(19) 0.0534 1.0000 Uani
C411 C 0.4084(2) 0.54135(13) 0.78065(14) 0.0299 1.0000 Uani
C412 C 0.3364(3) 0.57188(19) 0.81530(18) 0.0502 1.0000 Uani
C413 C 0.3508(3) 0.5806(2) 0.8829(2) 0.0653 1.0000 Uani
C414 C 0.4360(3) 0.5585(2) 0.91726(18) 0.0569 1.0000 Uani
C415 C 0.5086(3) 0.52823(17) 0.88379(17) 0.0462 1.0000 Uani
C416 C 0.4957(2) 0.51999(15) 0.81603(15) 0.0354 1.0000 Uani
C421 C 0.4520(2) 0.46113(13) 0.67738(15) 0.0295 1.0000 Uani
C422 C 0.5033(3) 0.45023(15) 0.62039(17) 0.0385 1.0000 Uani
C423 C 0.5439(3) 0.39503(18) 0.6093(2) 0.0531 1.0000 Uani
C424 C 0.5349(3) 0.35169(17) 0.6546(2) 0.0589 1.0000 Uani
C425 C 0.4833(4) 0.36151(16) 0.7110(2) 0.0544 1.0000 Uani
C426 C 0.4410(3) 0.41592(14) 0.72240(16) 0.0386 1.0000 Uani
C431 C 0.2578(2) 0.52017(13) 0.67382(14) 0.0290 1.0000 Uani
C432 C 0.1911(2) 0.56751(14) 0.67807(16) 0.0351 1.0000 Uani
C433 C 0.0865(3) 0.56107(17) 0.66348(18) 0.0451 1.0000 Uani
C434 C 0.0476(3) 0.5080(2) 0.6426(2) 0.0523 1.0000 Uani
C435 C 0.1129(3) 0.46137(18) 0.6364(2) 0.0509 1.0000 Uani
C436 C 0.2179(2) 0.46664(15) 0.65238(16) 0.0382 1.0000 Uani
H1221 H 0.5293 0.6629 0.8110 0.0556 1.0000 Uiso
H1231 H 0.5520 0.7418 0.8876 0.0776 1.0000 Uiso
H1241 H 0.6666 0.8197 0.8655 0.0765 1.0000 Uiso
H1251 H 0.7588 0.8195 0.7682 0.0658 1.0000 Uiso
H1261 H 0.7398 0.7401 0.6920 0.0497 1.0000 Uiso
H1321 H 0.6679 0.5222 0.6431 0.0592 1.0000 Uiso
H1331 H 0.7634 0.4411 0.6881 0.0858 1.0000 Uiso
H1341 H 0.8339 0.4450 0.7987 0.0949 1.0000 Uiso
H1351 H 0.8099 0.5287 0.8643 0.0809 1.0000 Uiso
H1361 H 0.7168 0.6112 0.8192 0.0557 1.0000 Uiso
H2221 H 0.4124 0.7368 0.7338 0.0530 1.0000 Uiso
H2231 H 0.3393 0.7391 0.8397 0.0794 1.0000 Uiso
H2241 H 0.1587 0.7285 0.8481 0.0771 1.0000 Uiso
H2251 H 0.0499 0.7158 0.7516 0.0621 1.0000 Uiso
H2261 H 0.1203 0.7166 0.6459 0.0457 1.0000 Uiso
H2321 H 0.2444 0.8353 0.6618 0.0429 1.0000 Uiso
H2331 H 0.1715 0.9253 0.6234 0.0533 1.0000 Uiso
H2341 H 0.1415 0.9417 0.5082 0.0557 1.0000 Uiso
H2351 H 0.1836 0.8682 0.4318 0.0560 1.0000 Uiso
H2361 H 0.2606 0.7786 0.4692 0.0450 1.0000 Uiso
H3121 H 0.4257 0.7591 0.4434 0.0404 1.0000 Uiso
H3131 H 0.3664 0.7888 0.3351 0.0508 1.0000 Uiso
H3141 H 0.4363 0.8735 0.2869 0.0585 1.0000 Uiso
H3151 H 0.5660 0.9280 0.3460 0.0685 1.0000 Uiso
H3161 H 0.6179 0.9027 0.4572 0.0589 1.0000 Uiso
H3221 H 0.5242 0.8142 0.6827 0.0472 1.0000 Uiso
H3231 H 0.4564 0.8843 0.7552 0.0595 1.0000 Uiso
H3241 H 0.3863 0.9739 0.7122 0.0690 1.0000 Uiso
H3251 H 0.3858 0.9926 0.5973 0.0724 1.0000 Uiso
H3261 H 0.4580 0.9248 0.5245 0.0576 1.0000 Uiso
H3321 H 0.7300 0.7869 0.4654 0.0559 1.0000 Uiso
H3331 H 0.9120 0.7963 0.4819 0.0750 1.0000 Uiso
H3341 H 0.9849 0.8388 0.5809 0.0882 1.0000 Uiso
H3351 H 0.8755 0.8719 0.6626 0.0891 1.0000 Uiso
H3361 H 0.6934 0.8606 0.6483 0.0637 1.0000 Uiso
H4121 H 0.2733 0.5878 0.7913 0.0601 1.0000 Uiso
H4131 H 0.2985 0.6032 0.9069 0.0785 1.0000 Uiso
H4141 H 0.4453 0.5643 0.9661 0.0682 1.0000 Uiso
H4151 H 0.5710 0.5121 0.9084 0.0550 1.0000 Uiso
H4161 H 0.5496 0.4985 0.7922 0.0424 1.0000 Uiso
H4221 H 0.5110 0.4821 0.5872 0.0464 1.0000 Uiso
H4231 H 0.5799 0.3872 0.5678 0.0638 1.0000 Uiso
H4241 H 0.5661 0.3125 0.6468 0.0697 1.0000 Uiso
H4251 H 0.4762 0.3293 0.7438 0.0643 1.0000 Uiso
H4261 H 0.4024 0.4227 0.7631 0.0461 1.0000 Uiso
H4321 H 0.2191 0.6066 0.6918 0.0421 1.0000 Uiso
H4331 H 0.0392 0.5951 0.6681 0.0540 1.0000 Uiso
H4341 H -0.0280 0.5033 0.6319 0.0623 1.0000 Uiso
H4351 H 0.0845 0.4230 0.6202 0.0606 1.0000 Uiso
H4361 H 0.2644 0.4321 0.6485 0.0457 1.0000 Uiso

loop_
_atom_site_aniso_label
_atom_site_aniso_U_11
_atom_site_aniso_U_22
_atom_site_aniso_U_33
_atom_site_aniso_U_23
_atom_site_aniso_U_13
_atom_site_aniso_U_12
Pd1 0.01931(9) 0.02294(10) 0.02299(9) 0.00197(8) -0.00012(7) -0.00076(8)
Pd2 0.01929(9) 0.02275(10) 0.02402(10) 0.00188(8) -0.00058(7) -0.00139(8)
P1 0.0200(3) 0.0284(3) 0.0254(3) 0.0035(3) -0.0008(3) -0.0006(3)
P2 0.0210(3) 0.0284(4) 0.0244(3) 0.0028(3) 0.0001(3) 0.0019(3)
P3 0.0293(4) 0.0254(3) 0.0288(4) 0.0024(3) -0.0008(3) -0.0048(3)
P4 0.0216(3) 0.0242(3) 0.0275(3) 0.0016(3) 0.0010(3) -0.0019(3)
F113 0.0405(10) 0.0630(13) 0.0266(9) 0.0079(9) 0.0008(7) 0.0056(9)
F114 0.0539(13) 0.0958(19) 0.0440(12) 0.0186(12) 0.0289(10) 0.0262(13)
F115 0.0319(11) 0.131(3) 0.0750(17) 0.0452(17) 0.0246(11) 0.0320(13)
F116 0.0220(9) 0.0955(18) 0.0527(12) 0.0321(12) -0.0015(8) 0.0068(10)
F213 0.0483(11) 0.0364(10) 0.0495(11) -0.0120(9) -0.0068(9) 0.0031(9)
F214 0.0545(13) 0.0611(14) 0.0540(13) -0.0254(11) -0.0120(10) -0.0115(11)
F215 0.0307(10) 0.0791(15) 0.0429(11) -0.0044(11) -0.0134(8) -0.0110(10)
F216 0.0241(8) 0.0502(11) 0.0530(11) 0.0077(9) -0.0080(8) 0.0036(8)
C111 0.0213(13) 0.0314(15) 0.0275(14) 0.0043(11) 0.0008(10) -0.0014(11)
C112 0.0218(12) 0.0278(14) 0.0276(13) 0.0015(11) 0.0028(10) 0.0003(10)
C113 0.0316(15) 0.0376(16) 0.0307(15) 0.0037(12) 0.0036(12) 0.0041(13)
C114 0.0383(17) 0.053(2) 0.0380(17) 0.0080(15) 0.0171(14) 0.0104(15)
C115 0.0284(16) 0.064(2) 0.054(2) 0.0187(18) 0.0148(15) 0.0168(16)
C116 0.0233(14) 0.0528(19) 0.0363(16) 0.0126(15) 0.0012(12) 0.0064(13)
C121 0.0319(15) 0.0359(16) 0.0268(14) -0.0008(12) -0.0092(11) 0.0042(12)
C122 0.0443(19) 0.062(2) 0.0324(17) -0.0055(16) -0.0003(14) 0.0026(17)
C123 0.073(3) 0.084(3) 0.037(2) -0.018(2) -0.0038(19) 0.016(3)
C124 0.084(3) 0.055(2) 0.052(2) -0.022(2) -0.023(2) 0.014(2)
C125 0.066(3) 0.043(2) 0.056(2) -0.0077(18) -0.0189(19) 0.0000(19)
C126 0.0442(19) 0.0383(18) 0.0418(18) -0.0037(14) -0.0115(15) -0.0024(15)
C131 0.0221(13) 0.0330(15) 0.0446(17) 0.0120(13) -0.0005(12) 0.0005(11)
C132 0.0352(18) 0.0392(19) 0.074(3) 0.0090(18) 0.0030(17) 0.0048(15)
C133 0.052(2) 0.041(2) 0.122(4) 0.013(2) 0.009(3) 0.0136(19)
C134 0.046(2) 0.055(3) 0.137(5) 0.050(3) -0.013(3) 0.007(2)
C135 0.049(2) 0.070(3) 0.084(3) 0.044(3) -0.025(2) -0.009(2)
C136 0.0349(17) 0.054(2) 0.050(2) 0.0206(17) -0.0137(15) -0.0039(16)
C211 0.0218(13) 0.0322(15) 0.0233(13) 0.0040(11) 0.0006(10) -0.0027(11)
C212 0.0249(13) 0.0345(15) 0.0207(12) 0.0026(11) -0.0004(10) -0.0032(11)
C213 0.0341(15) 0.0358(16) 0.0273(14) -0.0022(12) -0.0009(12) -0.0042(13)
C214 0.0382(17) 0.0440(19) 0.0300(15) -0.0095(13) -0.0013(13) -0.0096(14)
C215 0.0232(14) 0.060(2) 0.0271(14) 0.0018(14) -0.0056(11) -0.0111(14)
C216 0.0210(13) 0.0446(18) 0.0306(15) 0.0051(13) 0.0008(11) 0.0000(12)
C221 0.0360(15) 0.0287(15) 0.0284(14) 0.0025(11) 0.0067(12) 0.0051(12)
C222 0.0448(19) 0.058(2) 0.0296(16) 0.0011(15) -0.0008(14) 0.0084(17)
C223 0.078(3) 0.093(4) 0.0276(18) -0.0005(19) 0.0001(18) 0.015(3)
C224 0.077(3) 0.075(3) 0.040(2) 0.0035(19) 0.028(2) 0.019(2)
C225 0.054(2) 0.053(2) 0.048(2) 0.0074(17) 0.0257(17) 0.0111(18)
C226 0.0364(16) 0.0395(18) 0.0382(17) 0.0021(14) 0.0099(13) 0.0060(14)
C231 0.0225(13) 0.0330(15) 0.0325(15) 0.0058(12) 0.0019(11) 0.0022(11)
C232 0.0366(16) 0.0353(16) 0.0353(16) 0.0032(13) -0.0002(13) 0.0027(13)
C233 0.047(2) 0.0382(19) 0.048(2) 0.0029(15) 0.0005(16) 0.0093(15)
C234 0.0437(19) 0.0422(19) 0.053(2) 0.0144(16) -0.0045(16) 0.0107(15)
C235 0.052(2) 0.052(2) 0.0360(18) 0.0128(16) -0.0035(15) 0.0105(17)
C236 0.0373(17) 0.0424(18) 0.0328(16) 0.0040(14) 0.0025(13) 0.0045(14)
C311 0.0368(16) 0.0329(15) 0.0275(14) 0.0038(12) 0.0015(12) 0.0013(13)
C312 0.0321(15) 0.0343(16) 0.0346(15) 0.0002(12) 0.0016(12) 0.0018(12)
C313 0.0386(18) 0.050(2) 0.0381(17) -0.0016(15) -0.0057(14) 0.0082(15)
C314 0.064(2) 0.051(2) 0.0318(17) 0.0049(15) -0.0045(16) 0.0157(18)
C315 0.092(3) 0.042(2) 0.0375(19) 0.0132(16) -0.0021(19) -0.007(2)
C316 0.071(3) 0.0363(19) 0.0396(18) 0.0066(15) -0.0037(17) -0.0143(17)
C321 0.0353(16) 0.0263(14) 0.0382(16) -0.0032(12) 0.0000(13) -0.0052(12)
C322 0.0434(18) 0.0353(17) 0.0393(17) -0.0053(14) -0.0024(14) -0.0037(14)
C323 0.057(2) 0.048(2) 0.043(2) -0.0116(16) 0.0033(17) -0.0050(18)
C324 0.071(3) 0.041(2) 0.061(3) -0.0184(19) 0.006(2) 0.0023(19)
C325 0.083(3) 0.0300(18) 0.067(3) -0.0059(18) 0.001(2) 0.0080(19)
C326 0.063(2) 0.0321(18) 0.048(2) -0.0008(15) 0.0005(18) 0.0006(16)
C331 0.0324(15) 0.0349(16) 0.0381(16) 0.0070(13) -0.0034(13) -0.0114(13)
C332 0.0379(18) 0.055(2) 0.047(2) 0.0037(17) 0.0048(15) -0.0113(16)
C333 0.0345(19) 0.081(3) 0.073(3) 0.009(2) 0.0112(19) -0.012(2)
C334 0.036(2) 0.104(4) 0.080(3) 0.022(3) -0.007(2) -0.026(2)
C335 0.054(3) 0.104(4) 0.065(3) 0.000(3) -0.015(2) -0.033(3)
C336 0.044(2) 0.067(3) 0.048(2) -0.0002(19) -0.0072(16) -0.0175(19)
C411 0.0295(14) 0.0303(15) 0.0299(14) -0.0006(12) 0.0006(11) -0.0055(12)
C412 0.0401(19) 0.070(3) 0.0402(19) -0.0118(18) 0.0006(15) 0.0149(18)
C413 0.054(2) 0.100(4) 0.043(2) -0.024(2) 0.0057(18) 0.015(2)
C414 0.057(2) 0.083(3) 0.0308(18) -0.0120(18) 0.0007(16) -0.009(2)
C415 0.0453(19) 0.055(2) 0.0370(18) -0.0025(16) -0.0080(15) -0.0041(17)
C416 0.0330(15) 0.0413(17) 0.0316(15) 0.0004(13) -0.0010(12) -0.0044(13)
C421 0.0270(14) 0.0269(14) 0.0346(15) -0.0005(12) -0.0005(11) 0.0001(11)
C422 0.0365(17) 0.0383(18) 0.0411(18) -0.0031(14) 0.0065(14) 0.0024(14)
C423 0.051(2) 0.051(2) 0.057(2) -0.0133(18) 0.0071(18) 0.0103(18)
C424 0.069(3) 0.037(2) 0.068(3) -0.0143(19) -0.019(2) 0.0169(19)
C425 0.077(3) 0.0295(17) 0.054(2) 0.0026(16) -0.019(2) -0.0001(18)
C426 0.0489(19) 0.0281(16) 0.0384(17) 0.0013(13) -0.0035(14) -0.0035(14)
C431 0.0212(13) 0.0350(15) 0.0308(14) 0.0034(12) 0.0012(11) -0.0021(11)
C432 0.0293(15) 0.0372(17) 0.0388(17) 0.0038(13) 0.0011(12) -0.0004(13)
C433 0.0281(16) 0.058(2) 0.049(2) 0.0055(17) -0.0019(14) 0.0078(15)
C434 0.0255(16) 0.072(3) 0.058(2) 0.000(2) -0.0078(15) -0.0057(17)
C435 0.0368(18) 0.056(2) 0.059(2) -0.0098(18) -0.0085(16) -0.0141(17)
C436 0.0304(15) 0.0440(19) 0.0399(17) -0.0034(14) -0.0006(13) -0.0095(14)

loop_
_atom_type_symbol
_atom_type_scat_dispersion_real
_atom_type_scat_dispersion_imag
_atom_type_scat_Cromer_Mann_a1
_atom_type_scat_Cromer_Mann_b1
_atom_type_scat_Cromer_Mann_a2
_atom_type_scat_Cromer_Mann_b2
_atom_type_scat_Cromer_Mann_a3
_atom_type_scat_Cromer_Mann_b3
_atom_type_scat_Cromer_Mann_a4
_atom_type_scat_Cromer_Mann_b4
_atom_type_scat_Cromer_Mann_c
_atom_type_scat_source
C 0.0033 0.0016 2.3100 20.8439 1.0200 10.2075 1.5886 0.5687 0.8650 51.6512 0.2156 'International Tables Vol C 4.2.6.8 and 6.1.1.4'
H 0.0000 0.0000 0.4930 10.5109 0.3229 26.1257 0.1402 3.1424 0.0408 57.7998 0.0030 'International Tables Vol C 4.2.6.8 and 6.1.1.4'
F 0.0171 0.0103 3.5392 10.2825 2.6412 4.2944 1.5170 0.2615 1.0243 26.1476 0.2776 'International Tables Vol C 4.2.6.8 and 6.1.1.4'
P 0.1023 0.0942 6.4345 1.9067 4.1791 27.1570 1.7800 0.5260 1.4908 68.1645 1.1149 'International Tables Vol C 4.2.6.8 and 6.1.1.4'
Pd -0.9988 1.0072 19.3319 0.6987 15.5017 7.9893 5.2954 25.2052 0.6058 76.8986 5.2659 'International Tables Vol C 4.2.6.8 and 6.1.1.4'

loop_
_exptl_crystal_face_index_h
_exptl_crystal_face_index_k
_exptl_crystal_face_index_l
_exptl_crystal_face_perp_dist
0 1 0 0.030
0 -1 0 0.020
0 0 1 0.010
0 0 -1 0.080
-1 0 -1 0.152
8 0 8 0.140

loop_
_geom_angle_atom_site_label_1
_geom_angle_atom_site_label_2
_geom_angle_atom_site_label_3
_geom_angle
_geom_angle_publ_flag
Pd2 Pd1 P2 80.889(19) yes
Pd2 Pd1 P3 169.79(2) yes
P2 Pd1 P3 103.25(3) yes
Pd2 Pd1 C112 83.14(8) yes
P2 Pd1 C112 162.77(8) yes
P3 Pd1 C112 93.57(8) yes
Pd1 Pd2 P1 80.662(19) yes
Pd1 Pd2 P4 171.63(2) yes
P1 Pd2 P4 102.57(3) yes
Pd1 Pd2 C212 82.20(8) yes
P1 Pd2 C212 161.62(8) yes
P4 Pd2 C212 95.32(8) yes
Pd2 P1 C111 101.74(9) yes
Pd2 P1 C121 121.63(10) yes
C111 P1 C121 106.16(14) yes
Pd2 P1 C131 119.10(10) yes
C111 P1 C131 102.54(14) yes
C121 P1 C131 103.38(14) yes
Pd1 P2 C211 99.24(9) yes
Pd1 P2 C221 123.80(10) yes
C211 P2 C221 103.21(13) yes
Pd1 P2 C231 120.80(9) yes
C211 P2 C231 108.87(13) yes
C221 P2 C231 99.24(13) yes
Pd1 P3 C311 117.35(11) yes
Pd1 P3 C321 109.57(10) yes
C311 P3 C321 105.26(15) yes
Pd1 P3 C331 117.84(11) yes
C311 P3 C331 102.55(14) yes
C321 P3 C331 102.63(15) yes
Pd2 P4 C411 113.05(10) yes
Pd2 P4 C421 120.88(10) yes
C411 P4 C421 102.54(14) yes
Pd2 P4 C431 112.29(10) yes
C411 P4 C431 103.34(13) yes
C421 P4 C431 102.78(14) yes
P1 C111 C112 112.7(2) yes
P1 C111 C116 126.5(2) yes
C112 C111 C116 120.5(3) yes
C111 C112 Pd1 118.4(2) yes
C111 C112 C113 116.4(3) yes
Pd1 C112 C113 124.3(2) yes
F113 C113 C112 120.0(3) yes
F113 C113 C114 116.6(3) yes
C112 C113 C114 123.2(3) yes
F114 C114 C113 120.7(3) yes
F114 C114 C115 119.7(3) yes
C113 C114 C115 119.4(3) yes
F115 C115 C114 120.2(3) yes
F115 C115 C116 120.3(3) yes
C114 C115 C116 119.5(3) yes
C111 C116 F116 121.7(3) yes
C111 C116 C115 120.7(3) yes
F116 C116 C115 117.6(3) yes
P1 C121 C122 119.6(3) yes
P1 C121 C126 121.1(2) yes
C122 C121 C126 119.3(3) yes
C121 C122 C123 120.0(4) yes
C121 C122 H1221 120.0 no
C123 C122 H1221 120.0 no
C122 C123 C124 120.0(4) yes
C122 C123 H1231 120.0 no
C124 C123 H1231 120.0 no
C123 C124 C125 120.5(4) yes
C123 C124 H1241 119.8 no
C125 C124 H1241 119.8 no
C124 C125 C126 120.1(4) yes
C124 C125 H1251 120.0 no
C126 C125 H1251 120.0 no
C125 C126 C121 120.2(4) yes
C125 C126 H1261 119.9 no
C121 C126 H1261 119.9 no
P1 C131 C132 116.6(3) yes
P1 C131 C136 123.8(3) yes
C132 C131 C136 119.6(3) yes
C131 C132 C133 120.3(4) yes
C131 C132 H1321 119.8 no
C133 C132 H1321 119.8 no
C132 C133 C134 119.8(5) yes
C132 C133 H1331 120.1 no
C134 C133 H1331 120.1 no
C133 C134 C135 120.4(4) yes
C133 C134 H1341 119.8 no
C135 C134 H1341 119.8 no
C134 C135 C136 120.3(4) yes
C134 C135 H1351 119.9 no
C136 C135 H1351 119.9 no
C135 C136 C131 119.6(4) yes
C135 C136 H1361 120.2 no
C131 C136 H1361 120.2 no
P2 C211 C212 110.81(19) yes
P2 C211 C216 129.1(2) yes
C212 C211 C216 120.1(3) yes
C211 C212 Pd2 121.7(2) yes
C211 C212 C213 116.5(3) yes
Pd2 C212 C213 121.5(2) yes
F213 C213 C212 121.4(3) yes
F213 C213 C214 115.4(3) yes
C212 C213 C214 123.1(3) yes
C213 C214 F214 120.4(3) yes
C213 C214 C215 119.5(3) yes
F214 C214 C215 120.1(3) yes
F215 C215 C214 119.9(3) yes
F215 C215 C216 120.4(3) yes
C214 C215 C216 119.7(3) yes
F216 C216 C211 122.0(3) yes
F216 C216 C215 117.0(3) yes
C211 C216 C215 121.0(3) yes
P2 C221 C222 120.8(2) yes
P2 C221 C226 119.7(2) yes
C222 C221 C226 119.4(3) yes
C221 C222 C223 119.7(4) yes
C221 C222 H2221 120.1 no
C223 C222 H2221 120.1 no
C222 C223 C224 120.3(4) yes
C222 C223 H2231 119.8 no
C224 C223 H2231 119.8 no
C223 C224 C225 120.1(3) yes
C223 C224 H2241 120.0 no
C225 C224 H2241 120.0 no
C224 C225 C226 120.2(4) yes
C224 C225 H2251 119.9 no
C226 C225 H2251 119.9 no
C221 C226 C225 120.3(3) yes
C221 C226 H2261 119.8 no
C225 C226 H2261 119.8 no
P2 C231 C232 120.6(2) yes
P2 C231 C236 120.9(2) yes
C232 C231 C236 118.4(3) yes
C231 C232 C233 121.2(3) yes
C231 C232 H2321 119.4 no
C233 C232 H2321 119.4 no
C232 C233 C234 119.8(3) yes
C232 C233 H2331 120.1 no
C234 C233 H2331 120.1 no
C233 C234 C235 119.9(3) yes
C233 C234 H2341 120.1 no
C235 C234 H2341 120.1 no
C234 C235 C236 120.8(3) yes
C234 C235 H2351 119.6 no
C236 C235 H2351 119.6 no
C235 C236 C231 120.0(3) yes
C235 C236 H2361 120.0 no
C231 C236 H2361 120.0 no
P3 C311 C312 117.6(2) yes
P3 C311 C316 123.7(3) yes
C312 C311 C316 118.7(3) yes
C311 C312 C313 120.9(3) yes
C311 C312 H3121 119.5 no
C313 C312 H3121 119.6 no
C312 C313 C314 119.9(3) yes
C312 C313 H3131 120.1 no
C314 C313 H3131 120.1 no
C313 C314 C315 119.9(3) yes
C313 C314 H3141 120.0 no
C315 C314 H3141 120.0 no
C314 C315 C316 120.7(4) yes
C314 C315 H3151 119.6 no
C316 C315 H3151 119.6 no
C315 C316 C311 119.9(3) yes
C315 C316 H3161 120.1 no
C311 C316 H3161 120.1 no
P3 C321 C322 117.1(2) yes
P3 C321 C326 124.8(3) yes
C322 C321 C326 118.1(3) yes
C321 C322 C323 120.9(3) yes
C321 C322 H3221 119.5 no
C323 C322 H3221 119.5 no
C322 C323 C324 120.0(4) yes
C322 C323 H3231 120.0 no
C324 C323 H3231 120.0 no
C323 C324 C325 119.4(4) yes
C323 C324 H3241 120.3 no
C325 C324 H3241 120.3 no
C324 C325 C326 121.2(4) yes
C324 C325 H3251 119.4 no
C326 C325 H3251 119.4 no
C321 C326 C325 120.3(4) yes
C321 C326 H3261 119.9 no
C325 C326 H3261 119.9 no
P3 C331 C332 120.2(2) yes
P3 C331 C336 121.7(3) yes
C332 C331 C336 117.9(3) yes
C331 C332 C333 121.0(4) yes
C331 C332 H3321 119.5 no
C333 C332 H3321 119.5 no
C332 C333 C334 120.3(4) yes
C332 C333 H3331 119.9 no
C334 C333 H3331 119.9 no
C333 C334 C335 119.4(4) yes
C333 C334 H3341 120.3 no
C335 C334 H3341 120.3 no
C334 C335 C336 120.8(4) yes
C334 C335 H3351 119.6 no
C336 C335 H3351 119.6 no
C335 C336 C331 120.6(4) yes
C335 C336 H3361 119.7 no
C331 C336 H3361 119.7 no
P4 C411 C412 121.9(2) yes
P4 C411 C416 120.1(2) yes
C412 C411 C416 117.8(3) yes
C411 C412 C413 120.9(3) yes
C411 C412 H4121 119.6 no
C413 C412 H4121 119.6 no
C412 C413 C414 120.7(4) yes
C412 C413 H4131 119.6 no
C414 C413 H4131 119.6 no
C413 C414 C415 119.3(3) yes
C413 C414 H4141 120.3 no
C415 C414 H4141 120.3 no
C414 C415 C416 120.4(3) yes
C414 C415 H4151 119.8 no
C416 C415 H4151 119.8 no
C411 C416 C415 120.8(3) yes
C411 C416 H4161 119.6 no
C415 C416 H4161 119.6 no
P4 C421 C422 119.6(2) yes
P4 C421 C426 121.5(2) yes
C422 C421 C426 118.9(3) yes
C421 C422 C423 120.1(3) yes
C421 C422 H4221 120.0 no
C423 C422 H4221 120.0 no
C422 C423 C424 120.4(4) yes
C422 C423 H4231 119.8 no
C424 C423 H4231 119.8 no
C423 C424 C425 120.4(3) yes
C423 C424 H4241 119.8 no
C425 C424 H4241 119.8 no
C424 C425 C426 120.1(4) yes
C424 C425 H4251 120.0 no
C426 C425 H4251 120.0 no
C421 C426 C425 120.2(3) yes
C421 C426 H4261 119.9 no
C425 C426 H4261 119.9 no
P4 C431 C432 117.9(2) yes
P4 C431 C436 123.1(2) yes
C432 C431 C436 118.8(3) yes
C431 C432 C433 120.8(3) yes
C431 C432 H4321 119.6 no
C433 C432 H4321 119.6 no
C432 C433 C434 120.1(3) yes
C432 C433 H4331 119.9 no
C434 C433 H4331 119.9 no
C433 C434 C435 119.7(3) yes
C433 C434 H4341 120.2 no
C435 C434 H4341 120.2 no
C434 C435 C436 121.0(3) yes
C434 C435 H4351 119.5 no
C436 C435 H4351 119.5 no
C431 C436 C435 119.6(3) yes
C431 C436 H4361 120.2 no
C435 C436 H4361 120.2 no

loop_
_geom_bond_atom_site_label_1
_geom_bond_atom_site_label_2
_geom_bond_distance
_geom_bond_publ_flag
Pd1 Pd2 2.5740(3) yes
Pd1 P2 2.3255(7) yes
Pd1 P3 2.3607(8) yes
Pd1 C112 2.056(3) yes
Pd2 P1 2.3232(7) yes
Pd2 P4 2.3696(7) yes
Pd2 C212 2.078(3) yes
P1 C111 1.813(3) yes
P1 C121 1.827(3) yes
P1 C131 1.840(3) yes
P2 C211 1.823(3) yes
P2 C221 1.822(3) yes
P2 C231 1.846(3) yes
P3 C311 1.823(3) yes
P3 C321 1.824(3) yes
P3 C331 1.841(3) yes
P4 C411 1.843(3) yes
P4 C421 1.829(3) yes
P4 C431 1.832(3) yes
F113 C113 1.360(3) yes
F114 C114 1.346(4) yes
F115 C115 1.344(4) yes
F116 C116 1.350(3) yes
F213 C213 1.353(4) yes
F214 C214 1.348(4) yes
F215 C215 1.351(3) yes
F216 C216 1.354(4) yes
C111 C112 1.408(4) yes
C111 C116 1.391(4) yes
C112 C113 1.380(4) yes
C113 C114 1.374(4) yes
C114 C115 1.380(5) yes
C115 C116 1.371(5) yes
C121 C122 1.390(5) yes
C121 C126 1.391(5) yes
C122 C123 1.390(6) yes
C122 H1221 1.000 no
C123 C124 1.383(7) yes
C123 H1231 1.000 no
C124 C125 1.368(7) yes
C124 H1241 1.000 no
C125 C126 1.391(5) yes
C125 H1251 1.000 no
C126 H1261 1.000 no
C131 C132 1.382(5) yes
C131 C136 1.389(5) yes
C132 C133 1.388(5) yes
C132 H1321 1.000 no
C133 C134 1.381(8) yes
C133 H1331 1.000 no
C134 C135 1.367(8) yes
C134 H1341 1.000 no
C135 C136 1.395(5) yes
C135 H1351 1.000 no
C136 H1361 1.000 no
C211 C212 1.422(4) yes
C211 C216 1.392(4) yes
C212 C213 1.372(4) yes
C213 C214 1.392(4) yes
C214 C215 1.366(5) yes
C215 C216 1.376(5) yes
C221 C222 1.382(4) yes
C221 C226 1.393(4) yes
C222 C223 1.394(5) yes
C222 H2221 1.000 no
C223 C224 1.377(7) yes
C223 H2231 1.000 no
C224 C225 1.373(6) yes
C224 H2241 1.000 no
C225 C226 1.380(5) yes
C225 H2251 1.000 no
C226 H2261 1.000 no
C231 C232 1.394(4) yes
C231 C236 1.392(4) yes
C232 C233 1.388(5) yes
C232 H2321 1.000 no
C233 C234 1.377(5) yes
C233 H2331 1.000 no
C234 C235 1.375(5) yes
C234 H2341 1.000 no
C235 C236 1.394(5) yes
C235 H2351 1.000 no
C236 H2361 1.000 no
C311 C312 1.388(4) yes
C311 C316 1.391(4) yes
C312 C313 1.394(4) yes
C312 H3121 1.000 no
C313 C314 1.372(5) yes
C313 H3131 1.000 no
C314 C315 1.375(6) yes
C314 H3141 1.000 no
C315 C316 1.395(5) yes
C315 H3151 1.000 no
C316 H3161 1.000 no
C321 C322 1.403(5) yes
C321 C326 1.394(5) yes
C322 C323 1.382(5) yes
C322 H3221 1.000 no
C323 C324 1.385(6) yes
C323 H3231 1.000 no
C324 C325 1.374(6) yes
C324 H3241 1.000 no
C325 C326 1.382(5) yes
C325 H3251 1.000 no
C326 H3261 1.000 no
C331 C332 1.391(5) yes
C331 C336 1.389(5) yes
C332 C333 1.391(5) yes
C332 H3321 1.000 no
C333 C334 1.378(7) yes
C333 H3331 1.000 no
C334 C335 1.367(7) yes
C334 H3341 1.000 no
C335 C336 1.394(6) yes
C335 H3351 1.000 no
C336 H3361 1.000 no
C411 C412 1.388(4) yes
C411 C416 1.399(4) yes
C412 C413 1.389(5) yes
C412 H4121 1.000 no
C413 C414 1.374(6) yes
C413 H4131 1.000 no
C414 C415 1.378(6) yes
C414 H4141 1.000 no
C415 C416 1.389(4) yes
C415 H4151 1.000 no
C416 H4161 1.000 no
C421 C422 1.387(4) yes
C421 C426 1.392(4) yes
C422 C423 1.392(5) yes
C422 H4221 1.000 no
C423 C424 1.361(6) yes
C423 H4231 1.000 no
C424 C425 1.376(6) yes
C424 H4241 1.000 no
C425 C426 1.385(5) yes
C425 H4251 1.000 no
C426 H4261 1.000 no
C431 C432 1.393(4) yes
C431 C436 1.391(4) yes
C432 C433 1.383(4) yes
C432 H4321 1.000 no
C433 C434 1.375(6) yes
C433 H4331 1.000 no
C434 C435 1.373(6) yes
C434 H4341 1.000 no
C435 C436 1.391(5) yes
C435 H4351 1.000 no
C436 H4361 1.000 no

loop_
_geom_contact_atom_site_label_1
_geom_contact_atom_site_label_2
_geom_contact_distance
_geom_contact_site_symmetry_2
_geom_contact_publ_flag
F113 C424 3.144(4) 2_666 no
F113 C423 3.286(4) 2_666 no
F113 C224 3.516(5) 4_564 no
F114 F215 3.256(3) 1_655 no
F114 C435 3.400(5) 2_666 no
F114 C436 3.595(4) 2_666 no
F115 F215 2.770(3) 1_655 no
F115 F216 3.000(3) 1_655 no
F115 C215 3.086(4) 1_655 no
F115 C216 3.246(4) 1_655 no
F115 C433 3.296(4) 1_655 no
F115 C434 3.587(5) 1_655 no
F116 C433 3.302(4) 1_655 no
F116 C314 3.595(4) 4_565 no
F214 C132 3.480(5) 2_666 no
F214 C133 3.562(7) 2_666 no
F214 C434 3.571(4) 2_566 no
F215 C435 3.220(4) 2_566 no
F215 C124 3.431(5) 4_464 no
F215 C434 3.550(5) 2_566 no
F216 C123 3.523(4) 4_464 no
C135 C314 3.456(6) 4_565 no
C136 C314 3.433(5) 4_565 no
C225 C314 3.390(6) 4_465 no
C315 C325 3.533(6) 2_676 no

loop_
_geom_torsion_atom_site_label_1
_geom_torsion_atom_site_label_2
_geom_torsion_atom_site_label_3
_geom_torsion_atom_site_label_4
_geom_torsion
_geom_torsion_publ_flag
Pd1 Pd2 P1 C111 -49.9(1) no
Pd1 Pd2 P1 C121 67.6(1) no
Pd1 Pd2 P1 C131 -161.6(1) no
Pd1 Pd2 C212 C211 -49.5(2) no
Pd1 Pd2 C212 C213 137.0(2) no
Pd1 P2 C211 C212 37.5(2) no
Pd1 P2 C211 C216 -140.5(3) no
Pd1 P2 C221 C222 22.7(3) no
Pd1 P2 C221 C226 -161.6(2) no
Pd1 P2 C231 C232 -109.3(2) no
Pd1 P2 C231 C236 66.0(3) no
Pd1 P3 C311 C312 11.1(3) no
Pd1 P3 C311 C316 -170.4(2) no
Pd1 P3 C321 C322 41.7(3) no
Pd1 P3 C321 C326 -135.3(3) no
Pd1 P3 C331 C332 84.0(3) no
Pd1 P3 C331 C336 -91.0(3) no
Pd1 C112 C111 P1 24.3(3) no
Pd1 C112 C111 C116 -162.4(2) no
Pd1 C112 C113 F113 -11.0(4) no
Pd1 C112 C113 C114 165.2(3) no
Pd2 Pd1 P2 C211 -55.82(9) no
Pd2 Pd1 P2 C221 57.0(1) no
Pd2 Pd1 P2 C231 -174.4(1) no
Pd2 Pd1 P3 C311 167.2(1) no
Pd2 Pd1 P3 C321 -72.9(2) no
Pd2 Pd1 P3 C331 43.8(2) no
Pd2 Pd1 C112 C111 -56.2(2) no
Pd2 Pd1 C112 C113 135.1(2) no
Pd2 P1 C111 C112 26.8(2) no
Pd2 P1 C111 C116 -146.1(3) no
Pd2 P1 C121 C122 61.5(3) no
Pd2 P1 C121 C126 -117.0(2) no
Pd2 P1 C131 C132 51.6(3) no
Pd2 P1 C131 C136 -129.8(3) no
Pd2 P4 C411 C412 81.1(3) no
Pd2 P4 C411 C416 -94.4(3) no
Pd2 P4 C421 C422 -21.0(3) no
Pd2 P4 C421 C426 161.6(2) no
Pd2 P4 C431 C432 -47.4(3) no
Pd2 P4 C431 C436 127.3(2) no
Pd2 C212 C211 P2 12.3(3) no
Pd2 C212 C211 C216 -169.5(2) no
Pd2 C212 C213 F213 -8.0(4) no
Pd2 C212 C213 C214 172.3(2) no
P1 Pd2 Pd1 P2 -136.28(2) no
P1 Pd2 Pd1 P3 -21.5(1) no
P1 Pd2 Pd1 C112 50.20(8) no
P1 Pd2 P4 C411 48.4(1) no
P1 Pd2 P4 C421 -73.5(1) no
P1 Pd2 P4 C431 164.9(1) no
P1 Pd2 C212 C211 -70.9(4) no
P1 Pd2 C212 C213 115.6(3) no
P1 C111 C112 C113 -166.2(2) no
P1 C111 C116 F116 -14.0(5) no
P1 C111 C116 C115 166.4(3) no
P1 C121 C122 C123 -179.0(3) no
P1 C121 C126 C125 178.4(3) no
P1 C131 C132 C133 178.1(3) no
P1 C131 C136 C135 -178.6(3) no
P2 Pd1 Pd2 C212 50.40(8) no
P2 Pd1 P3 C311 -79.9(1) no
P2 Pd1 P3 C321 40.0(1) no
P2 Pd1 P3 C331 156.7(1) no
P2 Pd1 C112 C111 -78.3(3) no
P2 Pd1 C112 C113 113.0(3) no
P2 C211 C212 C213 -173.9(2) no
P2 C211 C216 F216 -6.7(4) no
P2 C211 C216 C215 173.2(2) no
P2 C221 C222 C223 174.9(3) no
P2 C221 C226 C225 -176.1(3) no
P2 C231 C232 C233 175.3(2) no
P2 C231 C236 C235 -176.1(3) no
P3 Pd1 Pd2 C212 165.2(1) no
P3 Pd1 P2 C211 133.69(9) no
P3 Pd1 P2 C221 -113.5(1) no
P3 Pd1 P2 C231 15.1(1) no
P3 Pd1 C112 C111 114.1(2) no
P3 Pd1 C112 C113 -54.6(2) no
P3 C311 C312 C313 175.2(3) no
P3 C311 C316 C315 -177.4(3) no
P3 C321 C322 C323 -179.8(3) no
P3 C321 C326 C325 178.5(3) no
P3 C331 C332 C333 -173.7(3) no
P3 C331 C336 C335 174.6(4) no
P4 Pd2 P1 C111 138.0(1) no
P4 Pd2 P1 C121 -104.6(1) no
P4 Pd2 P1 C131 26.3(1) no
P4 Pd2 C212 C211 122.4(2) no
P4 Pd2 C212 C213 -51.0(2) no
P4 C411 C412 C413 -175.9(3) no
P4 C411 C416 C415 176.9(3) no
P4 C421 C422 C423 -178.3(3) no
P4 C421 C426 C425 179.2(3) no
P4 C431 C432 C433 177.1(3) no
P4 C431 C436 C435 -175.3(3) no
F113 C113 C112 C111 -179.9(3) no
F113 C113 C114 F114 -0.0(5) no
F113 C113 C114 C115 175.0(3) no
F114 C114 C113 C112 -176.4(3) no
F114 C114 C115 F115 -1.6(6) no
F114 C114 C115 C116 177.9(3) no
F115 C115 C114 C113 -176.7(3) no
F115 C115 C116 F116 0.7(6) no
F115 C115 C116 C111 -179.7(3) no
F116 C116 C111 C112 173.6(3) no
F116 C116 C115 C114 -178.8(3) no
F213 C213 C212 C211 178.2(3) no
F213 C213 C214 F214 -0.4(4) no
F213 C213 C214 C215 179.3(3) no
F214 C214 C213 C212 179.3(3) no
F214 C214 C215 F215 -1.5(5) no
F214 C214 C215 C216 -179.5(3) no
F215 C215 C214 C213 178.8(3) no
F215 C215 C216 F216 4.0(4) no
F215 C215 C216 C211 -175.9(3) no
F216 C216 C211 C212 175.5(3) no
F216 C216 C215 C214 -178.1(3) no
C111 P1 Pd2 C212 -28.5(3) no
C111 P1 C121 C122 176.7(3) no
C111 P1 C121 C126 -1.7(3) no
C111 P1 C131 C132 -59.6(3) no
C111 P1 C131 C136 119.0(3) no
C111 C112 C113 C114 -3.6(5) no
C111 C116 C115 C114 0.8(6) no
C112 Pd1 Pd2 C212 -123.1(1) no
C112 Pd1 P2 C211 -33.6(3) no
C112 Pd1 P2 C221 79.2(3) no
C112 Pd1 P2 C231 -152.2(3) no
C112 Pd1 P3 C311 96.3(1) no
C112 Pd1 P3 C321 -143.8(1) no
C112 Pd1 P3 C331 -27.0(1) no
C112 C111 P1 C121 -101.3(2) no
C112 C111 P1 C131 150.5(2) no
C112 C111 C116 C115 -6.0(5) no
C112 C113 C114 C115 -1.3(5) no
C113 C112 C111 C116 7.2(4) no
C113 C114 C115 C116 2.8(6) no
C116 C111 P1 C121 85.8(3) no
C116 C111 P1 C131 -22.4(3) no
C121 P1 Pd2 C212 89.0(3) no
C121 P1 C131 C132 -169.9(3) no
C121 P1 C131 C136 8.7(3) no
C121 C122 C123 C124 0.6(6) no
C121 C126 C125 C124 0.7(6) no
C122 C121 P1 C131 -75.7(3) no
C122 C121 C126 C125 -0.1(5) no
C122 C123 C124 C125 -0.0(7) no
C123 C122 C121 C126 -0.6(5) no
C123 C124 C125 C126 -0.6(7) no
C126 C121 P1 C131 105.8(3) no
C131 P1 Pd2 C212 -140.2(3) no
C131 C132 C133 C134 0.6(7) no
C131 C136 C135 C134 0.6(6) no
C132 C131 C136 C135 -0.1(5) no
C132 C133 C134 C135 -0.1(7) no
C133 C132 C131 C136 -0.5(6) no
C133 C134 C135 C136 -0.5(7) no
C211 P2 C221 C222 133.5(3) no
C211 P2 C221 C226 -50.8(3) no
C211 P2 C231 C232 137.0(2) no
C211 P2 C231 C236 -47.6(3) no
C211 C212 C213 C214 -1.5(4) no
C211 C216 C215 C214 2.0(5) no
C212 Pd2 P4 C411 -135.8(1) no
C212 Pd2 P4 C421 102.2(1) no
C212 Pd2 P4 C431 -19.4(1) no
C212 C211 P2 C221 -90.6(2) no
C212 C211 P2 C231 164.7(2) no
C212 C211 C216 C215 -4.6(4) no
C212 C213 C214 C215 -1.0(5) no
C213 C212 C211 C216 4.3(4) no
C213 C214 C215 C216 0.8(5) no
C216 C211 P2 C221 91.4(3) no
C216 C211 P2 C231 -13.3(3) no
C221 P2 C231 C232 29.6(2) no
C221 P2 C231 C236 -155.1(3) no
C221 C222 C223 C224 1.1(6) no
C221 C226 C225 C224 1.2(6) no
C222 C221 P2 C231 -114.5(3) no
C222 C221 C226 C225 -0.3(5) no
C222 C223 C224 C225 -0.1(7) no
C223 C222 C221 C226 -0.8(5) no
C223 C224 C225 C226 -1.0(7) no
C226 C221 P2 C231 61.2(3) no
C231 C232 C233 C234 0.4(5) no
C231 C236 C235 C234 1.2(6) no
C232 C231 C236 C235 -0.7(5) no
C232 C233 C234 C235 0.0(6) no
C233 C232 C231 C236 -0.1(4) no
C233 C234 C235 C236 -0.8(6) no
C311 P3 C321 C322 168.8(2) no
C311 P3 C321 C326 -8.2(3) no
C311 P3 C331 C332 -46.5(3) no
C311 P3 C331 C336 138.4(3) no
C311 C312 C313 C314 2.7(5) no
C311 C316 C315 C314 2.0(6) no
C312 C311 P3 C321 -111.1(2) no
C312 C311 P3 C331 141.9(2) no
C312 C311 C316 C315 1.1(5) no
C312 C313 C314 C315 0.4(6) no
C313 C312 C311 C316 -3.4(5) no
C313 C314 C315 C316 -2.7(6) no
C316 C311 P3 C321 67.4(3) no
C316 C311 P3 C331 -39.6(3) no
C321 P3 C331 C332 -155.5(3) no
C321 P3 C331 C336 29.4(3) no
C321 C322 C323 C324 1.8(6) no
C321 C326 C325 C324 0.3(7) no
C322 C321 P3 C331 -84.2(3) no
C322 C321 C326 C325 1.5(5) no
C322 C323 C324 C325 0.0(7) no
C323 C322 C321 C326 -2.5(5) no
C323 C324 C325 C326 -1.1(7) no
C326 C321 P3 C331 98.7(3) no
C331 C332 C333 C334 -1.1(7) no
C331 C336 C335 C334 -0.7(8) no
C332 C331 C336 C335 -0.6(6) no
C332 C333 C334 C335 -0.2(9) no
C333 C332 C331 C336 1.5(6) no
C333 C334 C335 C336 1.2(9) no
C411 P4 C421 C422 -147.9(3) no
C411 P4 C421 C426 34.7(3) no
C411 P4 C431 C432 74.8(3) no
C411 P4 C431 C436 -110.5(3) no
C411 C412 C413 C414 -0.9(6) no
C411 C416 C415 C414 -1.0(6) no
C412 C411 P4 C421 -147.1(3) no
C412 C411 P4 C431 -40.5(3) no
C412 C411 C416 C415 1.2(5) no
C412 C413 C414 C415 1.1(7) no
C413 C412 C411 C416 -0.2(5) no
C413 C414 C415 C416 -0.2(6) no
C416 C411 P4 C421 37.4(3) no
C416 C411 P4 C431 143.9(3) no
C421 P4 C431 C432 -178.8(2) no
C421 P4 C431 C436 -4.1(3) no
C421 C422 C423 C424 -0.9(6) no
C421 C426 C425 C424 -1.1(6) no
C422 C421 P4 C431 105.0(3) no
C422 C421 C426 C425 1.8(5) no
C422 C423 C424 C425 1.7(6) no
C423 C422 C421 C426 -0.8(5) no
C423 C424 C425 C426 -0.7(6) no
C426 C421 P4 C431 -72.4(3) no
C431 C432 C433 C434 -2.0(5) no
C431 C436 C435 C434 -1.2(6) no
C432 C431 C436 C435 -0.7(5) no
C432 C433 C434 C435 0.1(6) no
C433 C432 C431 C436 2.2(5) no
C433 C434 C435 C436 1.5(6) no
